data_4311408
loop_
_publ_author_name
'Sumon Nag'
'Parna Gupta'
'Ray J. Butcher'
'Samaresh Bhattacharya'

_publ_section_title
;
 Unprecedented Migration of a Methyl Group in
 2-(2',6'-Dimethylphenylazo)-4-methylphenol Mediated by Ruthenium
;
_journal_name_full 'Inorganic Chemistry'
_journal_page_first 4814
_journal_page_last 4816
_journal_paper_doi 10.1021/ic049494h
_journal_volume 43
_journal_year 2004
_chemical_formula_sum 'C52 H44 N2 O2 P2 Ru'
_chemical_formula_weight 891.90
_chemical_name_systematic
; 
 ? 
;
_space_group_IT_number 14
_symmetry_cell_setting monoclinic
_symmetry_space_group_name_Hall '-P 2yn'
_symmetry_space_group_name_H-M 'P 1 21/n 1'
_atom_sites_solution_hydrogens geom
_atom_sites_solution_primary direct
_atom_sites_solution_secondary difmap
_audit_creation_method SHELXL-97
_cell_angle_alpha 90.00
_cell_angle_beta 102.239(16)
_cell_angle_gamma 90.00
_cell_formula_units_Z 4
_cell_length_a 18.566(8)
_cell_length_b 11.982(4)
_cell_length_c 20.130(10)
_cell_measurement_temperature 103(2)
_cell_volume 4376(3)
_computing_cell_refinement 'Bruker SMART'
_computing_data_collection 'Bruker SMART'
_computing_data_reduction 'Bruker SHELXTL'
_computing_molecular_graphics 'Bruker SHELXTL'
_computing_publication_material 'Bruker SHELXTL'
_computing_structure_refinement 'SHELXL-97 (Sheldrick, 1997)'
_computing_structure_solution 'SHELXS-97 (Sheldrick, 1990)'
_diffrn_ambient_temperature 103(2)
_diffrn_measured_fraction_theta_full 0.949
_diffrn_measured_fraction_theta_max 0.949
_diffrn_measurement_device_type 'CCD area detector'
_diffrn_measurement_method 'phi and omega scans'
_diffrn_radiation_monochromator graphite
_diffrn_radiation_source 'fine-focus sealed tube'
_diffrn_radiation_type MoK\a
_diffrn_radiation_wavelength 0.71073
_diffrn_reflns_av_R_equivalents 0.0796
_diffrn_reflns_av_sigmaI/netI 0.1061
_diffrn_reflns_limit_h_max 24
_diffrn_reflns_limit_h_min -16
_diffrn_reflns_limit_k_max 13
_diffrn_reflns_limit_k_min -15
_diffrn_reflns_limit_l_max 17
_diffrn_reflns_limit_l_min -26
_diffrn_reflns_number 22254
_diffrn_reflns_theta_full 28.31
_diffrn_reflns_theta_max 28.31
_diffrn_reflns_theta_min 1.99
_exptl_absorpt_coefficient_mu 0.474
_exptl_absorpt_correction_T_max 0.928069
_exptl_absorpt_correction_T_min 0.725167
_exptl_absorpt_correction_type multi-scan
_exptl_crystal_colour 'deep green-b'
_exptl_crystal_density_diffrn 1.354
_exptl_crystal_density_method 'not measured'
_exptl_crystal_description 'triangular p'
_exptl_crystal_F_000 1840
_exptl_crystal_size_max 0.08
_exptl_crystal_size_mid 0.15
_exptl_crystal_size_min 0.36
_refine_diff_density_max 1.134
_refine_diff_density_min -0.915
_refine_diff_density_rms 0.107
_refine_ls_extinction_coef 0.00006(7)
_refine_ls_extinction_expression Fc^*^=kFc[1+0.001xFc^2^\l^3^/sin(2\q)]^-1/4^
_refine_ls_extinction_method SHELXL
_refine_ls_goodness_of_fit_ref 1.083
_refine_ls_hydrogen_treatment mixed
_refine_ls_matrix_type full
_refine_ls_number_parameters 534
_refine_ls_number_reflns 10318
_refine_ls_number_restraints 1
_refine_ls_restrained_S_all 1.083
_refine_ls_R_factor_all 0.1353
_refine_ls_R_factor_gt 0.0752
_refine_ls_shift/su_max 0.002
_refine_ls_shift/su_mean 0.000
_refine_ls_structure_factor_coef Fsqd
_refine_ls_weighting_details 'calc w=1/[\s^2^(Fo^2^)+(0.0377P)^2^+12.4368P] where P=(Fo^2^+2Fc^2^)/3'
_refine_ls_weighting_scheme calc
_refine_ls_wR_factor_gt 0.1319
_refine_ls_wR_factor_ref 0.1511
_reflns_number_gt 6522
_reflns_number_total 10318
_reflns_threshold_expression >2sigma(I)
_cod_data_source_file ic049494hsi20040419_090602.cif
_cod_data_source_block bhats2m
_cod_depositor_comments
;
The following automatic conversions were performed:
'_symmetry_cell_setting' value 'Monoclinic' changed to 'monoclinic'
according to '/home/saulius/struct/CIF-dictionaries/cif_core.dic'
dictionary named 'cif_core.dic' version 2.4.1 from 2010-06-29.

Automatic conversion script
Id: cif_fix_enum 1527 2010-12-29 10:47:43Z saulius 
;
_cod_database_code 4311408

loop_
_symmetry_equiv_pos_as_xyz
'x, y, z'
'-x+1/2, y+1/2, -z+1/2'
'-x, -y, -z'
'x-1/2, -y-1/2, z-1/2'

loop_
_atom_site_label
_atom_site_type_symbol
_atom_site_fract_x
_atom_site_fract_y
_atom_site_fract_z
_atom_site_U_iso_or_equiv
_atom_site_adp_type
_atom_site_occupancy
_atom_site_symmetry_multiplicity
_atom_site_calc_flag
_atom_site_refinement_flags
_atom_site_disorder_assembly
_atom_site_disorder_group
Ru Ru 0.02674(2) 0.04814(3) 0.21376(2) 0.02402(12) Uani 1 1 d . . .
P1 P 0.05657(7) -0.14178(10) 0.23638(7) 0.0234(3) Uani 1 1 d . . .
P2 P 0.00862(7) 0.24117(10) 0.19170(7) 0.0251(3) Uani 1 1 d . . .
O O 0.1851(2) 0.0791(3) 0.2024(2) 0.0383(10) Uani 1 1 d . . .
O1 O -0.03246(19) 0.0037(3) 0.11073(17) 0.0276(8) Uani 1 1 d . . .
N1 N -0.0789(2) 0.0294(3) 0.2262(2) 0.0231(9) Uani 1 1 d . . .
N2 N -0.0967(2) 0.0411(3) 0.2838(2) 0.0299(10) Uani 1 1 d . . .
C C 0.1246(3) 0.0681(4) 0.2065(3) 0.0266(11) Uani 1 1 d . . .
C1 C 0.0360(3) 0.0790(4) 0.3147(3) 0.0303(12) Uani 1 1 d . . .
C2 C 0.0964(4) 0.1095(5) 0.3669(3) 0.0499(18) Uani 1 1 d . . .
H2A H 0.1441 0.1163 0.3570 0.060 Uiso 1 1 calc R . .
C3 C 0.0872(5) 0.1290(6) 0.4309(4) 0.062(2) Uani 1 1 d . . .
H3A H 0.1289 0.1502 0.4647 0.075 Uiso 1 1 calc R . .
C4 C 0.0207(5) 0.1197(5) 0.4490(3) 0.058(2) Uani 1 1 d . . .
H4A H 0.0167 0.1350 0.4944 0.069 Uiso 1 1 calc R . .
C5 C -0.0427(4) 0.0870(5) 0.3999(3) 0.0467(16) Uani 1 1 d . . .
C51 C -0.1132(5) 0.0722(6) 0.4196(3) 0.063(2) Uani 1 1 d D . .
H51A H -0.1048 0.0774 0.4698 0.076 Uiso 1 1 calc R . .
H51B H -0.1314 -0.0040 0.4065 0.076 Uiso 1 1 calc R . .
C52 C -0.1722(5) 0.1540(10) 0.3894(5) 0.151(6) Uani 1 1 d D . .
H52A H -0.2172 0.1373 0.4056 0.227 Uiso 1 1 calc R . .
H52B H -0.1822 0.1483 0.3397 0.227 Uiso 1 1 calc R . .
H52C H -0.1557 0.2298 0.4032 0.227 Uiso 1 1 calc R . .
C6 C -0.0335(3) 0.0684(4) 0.3337(3) 0.0358(14) Uani 1 1 d . . .
C7 C -0.1329(3) 0.0068(4) 0.1669(3) 0.0272(11) Uani 1 1 d . . .
C8 C -0.2090(3) 0.0018(4) 0.1648(3) 0.0317(12) Uani 1 1 d . . .
H8A H -0.2264 0.0106 0.2056 0.038 Uiso 1 1 calc R . .
C9 C -0.2582(3) -0.0158(5) 0.1048(3) 0.0406(14) Uani 1 1 d . . .
C91 C -0.3405(3) -0.0213(7) 0.1001(4) 0.068(2) Uani 1 1 d . . .
H91A H -0.3511 -0.0076 0.1451 0.102 Uiso 1 1 calc R . .
H91B H -0.3587 -0.0953 0.0840 0.102 Uiso 1 1 calc R . .
H91C H -0.3649 0.0356 0.0682 0.102 Uiso 1 1 calc R . .
C10 C -0.2294(3) -0.0283(5) 0.0456(3) 0.0414(15) Uani 1 1 d . . .
H10A H -0.2626 -0.0407 0.0034 0.050 Uiso 1 1 calc R . .
C11 C -0.1554(3) -0.0233(4) 0.0467(3) 0.0315(12) Uani 1 1 d . . .
H11A H -0.1387 -0.0331 0.0056 0.038 Uiso 1 1 calc R . .
C12 C -0.1033(3) -0.0038(4) 0.1082(3) 0.0269(11) Uani 1 1 d . . .
C111 C -0.0218(3) -0.2350(4) 0.2346(3) 0.0250(11) Uani 1 1 d . . .
C112 C -0.0666(3) -0.2229(4) 0.2813(3) 0.0285(12) Uani 1 1 d . . .
H11B H -0.0562 -0.1663 0.3151 0.034 Uiso 1 1 calc R . .
C113 C -0.1266(3) -0.2933(5) 0.2790(3) 0.0391(14) Uani 1 1 d . . .
H11C H -0.1564 -0.2850 0.3116 0.047 Uiso 1 1 calc R . .
C114 C -0.1432(3) -0.3750(5) 0.2298(3) 0.0424(15) Uani 1 1 d . . .
H11D H -0.1844 -0.4226 0.2287 0.051 Uiso 1 1 calc R . .
C115 C -0.1004(3) -0.3874(5) 0.1827(3) 0.0429(15) Uani 1 1 d . . .
H11E H -0.1121 -0.4432 0.1486 0.051 Uiso 1 1 calc R . .
C116 C -0.0396(3) -0.3178(4) 0.1847(3) 0.0314(12) Uani 1 1 d . . .
H11F H -0.0100 -0.3268 0.1519 0.038 Uiso 1 1 calc R . .
C121 C 0.1200(3) -0.1695(4) 0.3176(2) 0.0235(11) Uani 1 1 d . . .
C122 C 0.0992(3) -0.2154(4) 0.3739(3) 0.0326(13) Uani 1 1 d . . .
H12A H 0.0489 -0.2330 0.3718 0.039 Uiso 1 1 calc R . .
C123 C 0.1516(3) -0.2361(5) 0.4337(3) 0.0368(13) Uani 1 1 d . . .
H12B H 0.1368 -0.2682 0.4718 0.044 Uiso 1 1 calc R . .
C124 C 0.2244(3) -0.2099(5) 0.4374(3) 0.0391(14) Uani 1 1 d . . .
H12C H 0.2601 -0.2246 0.4779 0.047 Uiso 1 1 calc R . .
C125 C 0.2455(3) -0.1622(5) 0.3822(3) 0.0426(15) Uani 1 1 d . . .
H12D H 0.2958 -0.1438 0.3849 0.051 Uiso 1 1 calc R . .
C126 C 0.1944(3) -0.1410(5) 0.3231(3) 0.0386(14) Uani 1 1 d . . .
H12E H 0.2097 -0.1068 0.2858 0.046 Uiso 1 1 calc R . .
C131 C 0.1061(3) -0.2068(4) 0.1773(2) 0.0230(10) Uani 1 1 d . . .
C132 C 0.1472(3) -0.3045(4) 0.1960(3) 0.0290(12) Uani 1 1 d . . .
H13A H 0.1493 -0.3377 0.2392 0.035 Uiso 1 1 calc R . .
C133 C 0.1848(3) -0.3520(5) 0.1503(3) 0.0366(13) Uani 1 1 d . . .
H13B H 0.2125 -0.4182 0.1627 0.044 Uiso 1 1 calc R . .
C134 C 0.1826(3) -0.3053(5) 0.0878(3) 0.0389(14) Uani 1 1 d . . .
H13C H 0.2094 -0.3383 0.0576 0.047 Uiso 1 1 calc R . .
C135 C 0.1413(3) -0.2097(4) 0.0686(3) 0.0341(13) Uani 1 1 d . . .
H13D H 0.1391 -0.1778 0.0250 0.041 Uiso 1 1 calc R . .
C136 C 0.1033(3) -0.1610(4) 0.1130(3) 0.0280(11) Uani 1 1 d . . .
H13E H 0.0748 -0.0957 0.0997 0.034 Uiso 1 1 calc R . .
C211 C 0.0365(3) 0.2913(4) 0.1151(3) 0.0265(11) Uani 1 1 d . . .
C212 C 0.0411(3) 0.2184(4) 0.0621(3) 0.0296(12) Uani 1 1 d . . .
H21A H 0.0307 0.1414 0.0659 0.036 Uiso 1 1 calc R . .
C213 C 0.0609(3) 0.2584(5) 0.0041(3) 0.0343(13) Uani 1 1 d . . .
H21B H 0.0641 0.2086 -0.0319 0.041 Uiso 1 1 calc R . .
C214 C 0.0762(3) 0.3706(5) -0.0020(3) 0.0396(14) Uani 1 1 d . . .
H21C H 0.0905 0.3973 -0.0417 0.048 Uiso 1 1 calc R . .
C215 C 0.0706(3) 0.4439(5) 0.0500(3) 0.0371(13) Uani 1 1 d . . .
H21D H 0.0804 0.5210 0.0455 0.045 Uiso 1 1 calc R . .
C216 C 0.0511(3) 0.4052(4) 0.1078(3) 0.0325(13) Uani 1 1 d . . .
H21E H 0.0474 0.4559 0.1433 0.039 Uiso 1 1 calc R . .
C221 C 0.0604(3) 0.3368(4) 0.2556(3) 0.0275(11) Uani 1 1 d . . .
C222 C 0.1367(3) 0.3285(4) 0.2696(3) 0.0302(12) Uani 1 1 d . . .
H22A H 0.1595 0.2721 0.2480 0.036 Uiso 1 1 calc R . .
C223 C 0.1801(3) 0.4009(4) 0.3146(3) 0.0343(13) Uani 1 1 d . . .
H22B H 0.2322 0.3933 0.3242 0.041 Uiso 1 1 calc R . .
C224 C 0.1475(3) 0.4848(5) 0.3457(3) 0.0393(14) Uani 1 1 d . . .
H22C H 0.1772 0.5357 0.3758 0.047 Uiso 1 1 calc R . .
C225 C 0.0717(4) 0.4936(5) 0.3324(3) 0.0425(15) Uani 1 1 d . . .
H22D H 0.0494 0.5499 0.3544 0.051 Uiso 1 1 calc R . .
C226 C 0.0275(3) 0.4209(4) 0.2871(3) 0.0350(13) Uani 1 1 d . . .
H22E H -0.0246 0.4285 0.2777 0.042 Uiso 1 1 calc R . .
C231 C -0.0867(3) 0.2875(4) 0.1794(3) 0.0279(12) Uani 1 1 d . . .
C232 C -0.1268(3) 0.3203(4) 0.1156(3) 0.0347(13) Uani 1 1 d . . .
H23A H -0.1045 0.3192 0.0773 0.042 Uiso 1 1 calc R . .
C233 C -0.2001(3) 0.3548(5) 0.1085(3) 0.0428(15) Uani 1 1 d . . .
H23B H -0.2269 0.3783 0.0652 0.051 Uiso 1 1 calc R . .
C234 C -0.2336(3) 0.3553(5) 0.1626(4) 0.0442(16) Uani 1 1 d . . .
H23C H -0.2831 0.3802 0.1570 0.053 Uiso 1 1 calc R . .
C235 C -0.1953(3) 0.3195(4) 0.2255(3) 0.0362(13) Uani 1 1 d . . .
H23D H -0.2189 0.3178 0.2630 0.043 Uiso 1 1 calc R . .
C236 C -0.1221(3) 0.2860(4) 0.2340(3) 0.0305(12) Uani 1 1 d . . .
H23E H -0.0960 0.2619 0.2774 0.037 Uiso 1 1 calc R . .

loop_
_atom_site_aniso_label
_atom_site_aniso_U_11
_atom_site_aniso_U_22
_atom_site_aniso_U_33
_atom_site_aniso_U_23
_atom_site_aniso_U_13
_atom_site_aniso_U_12
Ru 0.0218(2) 0.01398(17) 0.0333(2) -0.00238(18) -0.00089(15) -0.00019(18)
P1 0.0209(7) 0.0171(6) 0.0302(7) -0.0001(5) 0.0005(5) -0.0016(5)
P2 0.0227(7) 0.0142(6) 0.0363(7) -0.0036(5) 0.0017(6) 0.0004(5)
O 0.028(2) 0.0213(19) 0.065(3) -0.0027(18) 0.0089(19) 0.0006(16)
O1 0.026(2) 0.0214(17) 0.034(2) -0.0033(15) 0.0034(16) -0.0006(15)
N1 0.030(2) 0.012(2) 0.028(2) -0.0008(16) 0.0075(18) -0.0004(16)
N2 0.041(3) 0.018(2) 0.030(2) -0.0011(19) 0.0066(19) 0.003(2)
C 0.024(3) 0.011(2) 0.042(3) 0.001(2) 0.002(2) 0.0002(19)
C1 0.036(3) 0.012(2) 0.037(3) -0.002(2) -0.006(2) 0.002(2)
C2 0.066(5) 0.029(3) 0.044(4) -0.007(3) -0.012(3) 0.000(3)
C3 0.073(6) 0.045(4) 0.052(4) 0.001(3) -0.022(4) -0.009(4)
C4 0.096(6) 0.043(4) 0.027(3) -0.008(3) -0.002(4) -0.006(4)
C5 0.065(5) 0.036(3) 0.042(3) -0.004(3) 0.016(3) -0.005(3)
C51 0.086(6) 0.062(5) 0.039(4) -0.015(3) 0.009(4) 0.001(4)
C52 0.106(10) 0.254(18) 0.099(9) -0.027(10) 0.034(8) -0.032(11)
C6 0.055(4) 0.020(3) 0.026(3) -0.001(2) -0.005(3) 0.005(2)
C7 0.030(3) 0.015(2) 0.034(3) -0.001(2) 0.002(2) -0.001(2)
C8 0.031(3) 0.026(3) 0.036(3) -0.006(2) 0.004(2) -0.001(2)
C9 0.029(3) 0.034(3) 0.054(4) -0.005(3) -0.003(3) -0.001(2)
C91 0.029(4) 0.087(6) 0.081(5) -0.021(5) -0.002(3) -0.002(4)
C10 0.038(3) 0.038(3) 0.039(3) -0.005(3) -0.012(3) -0.005(3)
C11 0.043(3) 0.023(3) 0.027(3) -0.004(2) 0.002(2) -0.002(2)
C12 0.032(3) 0.013(2) 0.033(3) 0.001(2) 0.002(2) 0.000(2)
C111 0.023(3) 0.016(2) 0.033(3) 0.005(2) -0.001(2) -0.0020(19)
C112 0.027(3) 0.017(2) 0.043(3) 0.002(2) 0.010(2) 0.004(2)
C113 0.033(3) 0.030(3) 0.059(4) 0.006(3) 0.020(3) 0.004(2)
C114 0.022(3) 0.035(3) 0.066(4) 0.008(3) 0.002(3) -0.009(2)
C115 0.039(4) 0.032(3) 0.053(4) -0.003(3) -0.002(3) -0.013(3)
C116 0.029(3) 0.025(3) 0.038(3) -0.001(2) 0.000(2) -0.007(2)
C121 0.027(3) 0.015(2) 0.026(3) -0.0020(19) 0.000(2) 0.0020(19)
C122 0.035(3) 0.023(3) 0.038(3) -0.004(2) 0.007(3) -0.003(2)
C123 0.050(4) 0.032(3) 0.028(3) 0.004(2) 0.008(3) 0.000(3)
C124 0.044(4) 0.037(3) 0.030(3) -0.002(2) -0.008(3) 0.004(3)
C125 0.026(3) 0.050(4) 0.046(4) -0.004(3) -0.004(3) -0.003(3)
C126 0.033(3) 0.039(3) 0.040(3) 0.002(3) -0.001(3) -0.001(3)
C131 0.023(3) 0.018(2) 0.028(3) -0.0046(19) 0.004(2) -0.0067(19)
C132 0.033(3) 0.016(2) 0.036(3) -0.001(2) 0.003(2) 0.002(2)
C133 0.042(3) 0.022(3) 0.044(3) -0.007(2) 0.004(3) 0.004(2)
C134 0.047(4) 0.027(3) 0.047(4) -0.013(3) 0.019(3) -0.003(3)
C135 0.040(3) 0.029(3) 0.034(3) -0.005(2) 0.009(3) -0.011(2)
C136 0.031(3) 0.020(2) 0.031(3) -0.001(2) 0.000(2) -0.004(2)
C211 0.023(3) 0.022(2) 0.031(3) -0.002(2) -0.002(2) 0.000(2)
C212 0.027(3) 0.025(3) 0.034(3) -0.004(2) 0.000(2) 0.004(2)
C213 0.029(3) 0.040(3) 0.033(3) -0.002(2) 0.005(2) 0.004(3)
C214 0.034(3) 0.043(4) 0.038(3) 0.010(3) 0.001(3) -0.005(3)
C215 0.031(3) 0.029(3) 0.044(3) 0.009(3) -0.008(2) -0.002(2)
C216 0.026(3) 0.022(3) 0.043(3) 0.000(2) -0.006(2) 0.001(2)
C221 0.028(3) 0.014(2) 0.038(3) 0.000(2) 0.002(2) -0.002(2)
C222 0.030(3) 0.017(2) 0.042(3) -0.001(2) 0.004(2) 0.003(2)
C223 0.033(3) 0.027(3) 0.038(3) 0.005(2) -0.003(2) -0.004(2)
C224 0.043(4) 0.031(3) 0.037(3) -0.006(2) -0.007(3) -0.011(3)
C225 0.049(4) 0.028(3) 0.048(4) -0.016(3) 0.003(3) 0.000(3)
C226 0.032(3) 0.024(3) 0.047(3) -0.008(2) 0.004(3) 0.002(2)
C231 0.025(3) 0.015(2) 0.043(3) -0.006(2) 0.004(2) -0.001(2)
C232 0.027(3) 0.029(3) 0.046(3) -0.009(2) 0.003(3) -0.003(2)
C233 0.026(3) 0.040(3) 0.056(4) 0.004(3) -0.006(3) 0.003(3)
C234 0.021(3) 0.032(3) 0.079(5) 0.001(3) 0.009(3) 0.001(2)
C235 0.034(3) 0.022(3) 0.054(4) -0.005(3) 0.015(3) 0.000(2)
C236 0.026(3) 0.015(2) 0.049(3) -0.004(2) 0.004(3) -0.001(2)

loop_
_atom_type_symbol
_atom_type_description
_atom_type_scat_dispersion_real
_atom_type_scat_dispersion_imag
_atom_type_scat_source
C C 0.0033 0.0016 'International Tables Vol C Tables 4.2.6.8 and 6.1.1.4'
H H 0.0000 0.0000 'International Tables Vol C Tables 4.2.6.8 and 6.1.1.4'
N N 0.0061 0.0033 'International Tables Vol C Tables 4.2.6.8 and 6.1.1.4'
O O 0.0106 0.0060 'International Tables Vol C Tables 4.2.6.8 and 6.1.1.4'
P P 0.1023 0.0942 'International Tables Vol C Tables 4.2.6.8 and 6.1.1.4'
Ru Ru -1.2594 0.8363 'International Tables Vol C Tables 4.2.6.8 and 6.1.1.4'

loop_
_geom_angle_atom_site_label_1
_geom_angle_atom_site_label_2
_geom_angle_atom_site_label_3
_geom_angle
_geom_angle_site_symmetry_1
_geom_angle_site_symmetry_3
_geom_angle_publ_flag
C Ru C1 100.2(2) . . ?
C Ru N1 177.3(2) . . ?
C1 Ru N1 77.14(19) . . ?
C Ru O1 104.91(19) . . ?
C1 Ru O1 154.90(18) . . ?
N1 Ru O1 77.77(15) . . ?
C Ru P1 86.91(14) . . ?
C1 Ru P1 90.91(14) . . ?
N1 Ru P1 93.57(11) . . ?
O1 Ru P1 89.90(10) . . ?
C Ru P2 87.84(14) . . ?
C1 Ru P2 89.33(14) . . ?
N1 Ru P2 91.64(11) . . ?
O1 Ru P2 92.12(10) . . ?
P1 Ru P2 174.70(5) . . ?
C131 P1 C111 103.7(2) . . ?
C131 P1 C121 100.7(2) . . ?
C111 P1 C121 105.4(2) . . ?
C131 P1 Ru 114.54(16) . . ?
C111 P1 Ru 115.54(16) . . ?
C121 P1 Ru 115.27(15) . . ?
C231 P2 C211 103.0(2) . . ?
C231 P2 C221 104.8(2) . . ?
C211 P2 C221 100.7(2) . . ?
C231 P2 Ru 114.78(17) . . ?
C211 P2 Ru 115.16(17) . . ?
C221 P2 Ru 116.53(16) . . ?
C12 O1 Ru 110.6(3) . . ?
N2 N1 C7 120.9(4) . . ?
N2 N1 Ru 122.7(3) . . ?
C7 N1 Ru 116.4(3) . . ?
N1 N2 C6 109.5(4) . . ?
O C Ru 179.1(5) . . ?
C2 C1 C6 116.4(5) . . ?
C2 C1 Ru 132.4(5) . . ?
C6 C1 Ru 111.1(4) . . ?
C3 C2 C1 120.7(7) . . ?
C3 C2 H2A 119.6 . . ?
C1 C2 H2A 119.6 . . ?
C2 C3 C4 122.9(7) . . ?
C2 C3 H3A 118.6 . . ?
C4 C3 H3A 118.6 . . ?
C3 C4 C5 120.0(6) . . ?
C3 C4 H4A 120.0 . . ?
C5 C4 H4A 120.0 . . ?
C6 C5 C4 117.2(6) . . ?
C6 C5 C51 122.7(6) . . ?
C4 C5 C51 120.1(6) . . ?
C5 C51 C52 115.6(7) . . ?
C5 C51 H51A 108.4 . . ?
C52 C51 H51A 108.4 . . ?
C5 C51 H51B 108.4 . . ?
C52 C51 H51B 108.4 . . ?
H51A C51 H51B 107.5 . . ?
C51 C52 H52A 109.5 . . ?
C51 C52 H52B 109.5 . . ?
H52A C52 H52B 109.5 . . ?
C51 C52 H52C 109.5 . . ?
H52A C52 H52C 109.5 . . ?
H52B C52 H52C 109.5 . . ?
C5 C6 N2 117.6(6) . . ?
C5 C6 C1 122.8(5) . . ?
N2 C6 C1 119.5(5) . . ?
C8 C7 C12 122.6(5) . . ?
C8 C7 N1 124.2(5) . . ?
C12 C7 N1 113.1(5) . . ?
C9 C8 C7 120.9(5) . . ?
C9 C8 H8A 119.6 . . ?
C7 C8 H8A 119.6 . . ?
C8 C9 C10 117.3(5) . . ?
C8 C9 C91 122.7(6) . . ?
C10 C9 C91 120.0(6) . . ?
C9 C91 H91A 109.5 . . ?
C9 C91 H91B 109.5 . . ?
H91A C91 H91B 109.5 . . ?
C9 C91 H91C 109.5 . . ?
H91A C91 H91C 109.5 . . ?
H91B C91 H91C 109.5 . . ?
C11 C10 C9 122.7(5) . . ?
C11 C10 H10A 118.7 . . ?
C9 C10 H10A 118.7 . . ?
C10 C11 C12 121.1(5) . . ?
C10 C11 H11A 119.5 . . ?
C12 C11 H11A 119.5 . . ?
O1 C12 C7 121.9(5) . . ?
O1 C12 C11 122.6(5) . . ?
C7 C12 C11 115.5(5) . . ?
C112 C111 C116 118.4(5) . . ?
C112 C111 P1 120.8(4) . . ?
C116 C111 P1 120.8(4) . . ?
C113 C112 C111 120.3(5) . . ?
C113 C112 H11B 119.9 . . ?
C111 C112 H11B 119.9 . . ?
C114 C113 C112 120.8(6) . . ?
C114 C113 H11C 119.6 . . ?
C112 C113 H11C 119.6 . . ?
C115 C114 C113 120.0(5) . . ?
C115 C114 H11D 120.0 . . ?
C113 C114 H11D 120.0 . . ?
C114 C115 C116 120.0(6) . . ?
C114 C115 H11E 120.0 . . ?
C116 C115 H11E 120.0 . . ?
C115 C116 C111 120.6(5) . . ?
C115 C116 H11F 119.7 . . ?
C111 C116 H11F 119.7 . . ?
C122 C121 C126 118.2(5) . . ?
C122 C121 P1 124.3(4) . . ?
C126 C121 P1 117.5(4) . . ?
C121 C122 C123 120.6(5) . . ?
C121 C122 H12A 119.7 . . ?
C123 C122 H12A 119.7 . . ?
C124 C123 C122 120.2(5) . . ?
C124 C123 H12B 119.9 . . ?
C122 C123 H12B 119.9 . . ?
C123 C124 C125 119.7(5) . . ?
C123 C124 H12C 120.2 . . ?
C125 C124 H12C 120.2 . . ?
C124 C125 C126 120.7(6) . . ?
C124 C125 H12D 119.6 . . ?
C126 C125 H12D 119.6 . . ?
C125 C126 C121 120.6(6) . . ?
C125 C126 H12E 119.7 . . ?
C121 C126 H12E 119.7 . . ?
C136 C131 C132 119.1(5) . . ?
C136 C131 P1 120.7(4) . . ?
C132 C131 P1 120.1(4) . . ?
C133 C132 C131 119.0(5) . . ?
C133 C132 H13A 120.5 . . ?
C131 C132 H13A 120.5 . . ?
C134 C133 C132 121.3(5) . . ?
C134 C133 H13B 119.3 . . ?
C132 C133 H13B 119.3 . . ?
C133 C134 C135 120.0(5) . . ?
C133 C134 H13C 120.0 . . ?
C135 C134 H13C 120.0 . . ?
C136 C135 C134 119.8(5) . . ?
C136 C135 H13D 120.1 . . ?
C134 C135 H13D 120.1 . . ?
C135 C136 C131 120.7(5) . . ?
C135 C136 H13E 119.7 . . ?
C131 C136 H13E 119.7 . . ?
C212 C211 C216 119.0(5) . . ?
C212 C211 P2 120.9(4) . . ?
C216 C211 P2 120.1(4) . . ?
C213 C212 C211 119.9(5) . . ?
C213 C212 H21A 120.0 . . ?
C211 C212 H21A 120.0 . . ?
C212 C213 C214 120.5(5) . . ?
C212 C213 H21B 119.8 . . ?
C214 C213 H21B 119.8 . . ?
C213 C214 C215 119.9(5) . . ?
C213 C214 H21C 120.0 . . ?
C215 C214 H21C 120.0 . . ?
C216 C215 C214 120.2(5) . . ?
C216 C215 H21D 119.9 . . ?
C214 C215 H21D 119.9 . . ?
C215 C216 C211 120.5(5) . . ?
C215 C216 H21E 119.8 . . ?
C211 C216 H21E 119.8 . . ?
C222 C221 C226 119.0(5) . . ?
C222 C221 P2 117.3(4) . . ?
C226 C221 P2 123.6(4) . . ?
C223 C222 C221 121.0(5) . . ?
C223 C222 H22A 119.5 . . ?
C221 C222 H22A 119.5 . . ?
C222 C223 C224 120.0(5) . . ?
C222 C223 H22B 120.0 . . ?
C224 C223 H22B 120.0 . . ?
C225 C224 C223 119.5(5) . . ?
C225 C224 H22C 120.3 . . ?
C223 C224 H22C 120.3 . . ?
C224 C225 C226 120.9(5) . . ?
C224 C225 H22D 119.6 . . ?
C226 C225 H22D 119.6 . . ?
C225 C226 C221 119.5(5) . . ?
C225 C226 H22E 120.2 . . ?
C221 C226 H22E 120.2 . . ?
C236 C231 C232 118.7(5) . . ?
C236 C231 P2 119.7(4) . . ?
C232 C231 P2 121.6(4) . . ?
C231 C232 C233 119.6(6) . . ?
C231 C232 H23A 120.2 . . ?
C233 C232 H23A 120.2 . . ?
C234 C233 C232 121.2(6) . . ?
C234 C233 H23B 119.4 . . ?
C232 C233 H23B 119.4 . . ?
C233 C234 C235 119.8(5) . . ?
C233 C234 H23C 120.1 . . ?
C235 C234 H23C 120.1 . . ?
C234 C235 C236 120.1(6) . . ?
C234 C235 H23D 120.0 . . ?
C236 C235 H23D 120.0 . . ?
C235 C236 C231 120.6(5) . . ?
C235 C236 H23E 119.7 . . ?
C231 C236 H23E 119.7 . . ?

loop_
_geom_bond_atom_site_label_1
_geom_bond_atom_site_label_2
_geom_bond_distance
_geom_bond_site_symmetry_2
_geom_bond_publ_flag
Ru C 1.869(5) . ?
Ru C1 2.037(5) . ?
Ru N1 2.042(4) . ?
Ru O1 2.197(4) . ?
Ru P1 2.3633(15) . ?
Ru P2 2.3657(15) . ?
P1 C131 1.825(5) . ?
P1 C111 1.829(5) . ?
P1 C121 1.831(5) . ?
P2 C231 1.822(5) . ?
P2 C211 1.829(5) . ?
P2 C221 1.835(5) . ?
O C 1.151(6) . ?
O1 C12 1.308(6) . ?
N1 N2 1.278(5) . ?
N1 C7 1.414(6) . ?
N2 C6 1.413(7) . ?
C1 C2 1.412(8) . ?
C1 C6 1.426(8) . ?
C2 C3 1.356(10) . ?
C2 H2A 0.9500 . ?
C3 C4 1.364(10) . ?
C3 H3A 0.9500 . ?
C4 C5 1.422(9) . ?
C4 H4A 0.9500 . ?
C5 C6 1.396(8) . ?
C5 C51 1.457(10) . ?
C51 C52 1.4994(11) . ?
C51 H51A 0.9900 . ?
C51 H51B 0.9900 . ?
C52 H52A 0.9800 . ?
C52 H52B 0.9800 . ?
C52 H52C 0.9800 . ?
C7 C8 1.405(7) . ?
C7 C12 1.412(7) . ?
C8 C9 1.367(8) . ?
C8 H8A 0.9500 . ?
C9 C10 1.415(9) . ?
C9 C91 1.511(8) . ?
C91 H91A 0.9800 . ?
C91 H91B 0.9800 . ?
C91 H91C 0.9800 . ?
C10 C11 1.370(8) . ?
C10 H10A 0.9500 . ?
C11 C12 1.420(7) . ?
C11 H11A 0.9500 . ?
C111 C112 1.389(7) . ?
C111 C116 1.401(7) . ?
C112 C113 1.388(7) . ?
C112 H11B 0.9500 . ?
C113 C114 1.379(8) . ?
C113 H11C 0.9500 . ?
C114 C115 1.368(9) . ?
C114 H11D 0.9500 . ?
C115 C116 1.398(7) . ?
C115 H11E 0.9500 . ?
C116 H11F 0.9500 . ?
C121 C122 1.386(7) . ?
C121 C126 1.404(7) . ?
C122 C123 1.401(8) . ?
C122 H12A 0.9500 . ?
C123 C124 1.374(8) . ?
C123 H12B 0.9500 . ?
C124 C125 1.378(8) . ?
C124 H12C 0.9500 . ?
C125 C126 1.380(8) . ?
C125 H12D 0.9500 . ?
C126 H12E 0.9500 . ?
C131 C136 1.397(7) . ?
C131 C132 1.405(7) . ?
C132 C133 1.387(7) . ?
C132 H13A 0.9500 . ?
C133 C134 1.371(8) . ?
C133 H13B 0.9500 . ?
C134 C135 1.387(8) . ?
C134 H13C 0.9500 . ?
C135 C136 1.379(7) . ?
C135 H13D 0.9500 . ?
C136 H13E 0.9500 . ?
C211 C212 1.395(7) . ?
C211 C216 1.405(7) . ?
C212 C213 1.382(7) . ?
C212 H21A 0.9500 . ?
C213 C214 1.384(8) . ?
C213 H21B 0.9500 . ?
C214 C215 1.386(8) . ?
C214 H21C 0.9500 . ?
C215 C216 1.372(8) . ?
C215 H21D 0.9500 . ?
C216 H21E 0.9500 . ?
C221 C222 1.388(7) . ?
C221 C226 1.398(7) . ?
C222 C223 1.383(7) . ?
C222 H22A 0.9500 . ?
C223 C224 1.388(8) . ?
C223 H22B 0.9500 . ?
C224 C225 1.379(8) . ?
C224 H22C 0.9500 . ?
C225 C226 1.396(7) . ?
C225 H22D 0.9500 . ?
C226 H22E 0.9500 . ?
C231 C236 1.396(7) . ?
C231 C232 1.397(7) . ?
C232 C233 1.400(8) . ?
C232 H23A 0.9500 . ?
C233 C234 1.365(9) . ?
C233 H23B 0.9500 . ?
C234 C235 1.384(8) . ?
C234 H23C 0.9500 . ?
C235 C236 1.391(7) . ?
C235 H23D 0.9500 . ?
C236 H23E 0.9500 . ?

loop_
_geom_torsion_atom_site_label_1
_geom_torsion_atom_site_label_2
_geom_torsion_atom_site_label_3
_geom_torsion_atom_site_label_4
_geom_torsion
_geom_torsion_site_symmetry_1
_geom_torsion_site_symmetry_2
_geom_torsion_site_symmetry_3
_geom_torsion_site_symmetry_4
_geom_torsion_publ_flag
C Ru P1 C131 -48.1(2) . . . . ?
C1 Ru P1 C131 -148.2(2) . . . . ?
N1 Ru P1 C131 134.6(2) . . . . ?
O1 Ru P1 C131 56.9(2) . . . . ?
P2 Ru P1 C131 -55.7(6) . . . . ?
C Ru P1 C111 -168.4(2) . . . . ?
C1 Ru P1 C111 91.4(2) . . . . ?
N1 Ru P1 C111 14.2(2) . . . . ?
O1 Ru P1 C111 -63.5(2) . . . . ?
P2 Ru P1 C111 -176.0(6) . . . . ?
C Ru P1 C121 68.1(3) . . . . ?
C1 Ru P1 C121 -32.0(2) . . . . ?
N1 Ru P1 C121 -109.2(2) . . . . ?
O1 Ru P1 C121 173.1(2) . . . . ?
P2 Ru P1 C121 60.6(6) . . . . ?
C Ru P2 C231 172.3(3) . . . . ?
C1 Ru P2 C231 -87.5(3) . . . . ?
N1 Ru P2 C231 -10.3(2) . . . . ?
O1 Ru P2 C231 67.5(2) . . . . ?
P1 Ru P2 C231 180(100) . . . . ?
C Ru P2 C211 52.9(2) . . . . ?
C1 Ru P2 C211 153.1(2) . . . . ?
N1 Ru P2 C211 -129.8(2) . . . . ?
O1 Ru P2 C211 -51.9(2) . . . . ?
P1 Ru P2 C211 60.5(6) . . . . ?
C Ru P2 C221 -64.7(3) . . . . ?
C1 Ru P2 C221 35.5(3) . . . . ?
N1 Ru P2 C221 112.6(2) . . . . ?
O1 Ru P2 C221 -169.6(2) . . . . ?
P1 Ru P2 C221 -57.1(6) . . . . ?
C Ru O1 C12 -175.0(3) . . . . ?
C1 Ru O1 C12 6.3(5) . . . . ?
N1 Ru O1 C12 4.6(3) . . . . ?
P1 Ru O1 C12 98.3(3) . . . . ?
P2 Ru O1 C12 -86.6(3) . . . . ?
C Ru N1 N2 -11(4) . . . . ?
C1 Ru N1 N2 -0.6(4) . . . . ?
O1 Ru N1 N2 178.6(4) . . . . ?
P1 Ru N1 N2 89.5(3) . . . . ?
P2 Ru N1 N2 -89.6(3) . . . . ?
C Ru N1 C7 167(4) . . . . ?
C1 Ru N1 C7 176.9(4) . . . . ?
O1 Ru N1 C7 -3.9(3) . . . . ?
P1 Ru N1 C7 -93.0(3) . . . . ?
P2 Ru N1 C7 88.0(3) . . . . ?
C7 N1 N2 C6 -177.1(4) . . . . ?
Ru N1 N2 C6 0.4(5) . . . . ?
C1 Ru C O 77(35) . . . . ?
N1 Ru C O 87(36) . . . . ?
O1 Ru C O -102(35) . . . . ?
P1 Ru C O -13(35) . . . . ?
P2 Ru C O 166(100) . . . . ?
C Ru C1 C2 1.3(5) . . . . ?
N1 Ru C1 C2 -178.2(5) . . . . ?
O1 Ru C1 C2 -180.0(4) . . . . ?
P1 Ru C1 C2 88.3(5) . . . . ?
P2 Ru C1 C2 -86.4(5) . . . . ?
C Ru C1 C6 -179.8(3) . . . . ?
N1 Ru C1 C6 0.7(3) . . . . ?
O1 Ru C1 C6 -1.1(6) . . . . ?
P1 Ru C1 C6 -92.8(3) . . . . ?
P2 Ru C1 C6 92.5(3) . . . . ?
C6 C1 C2 C3 -1.1(8) . . . . ?
Ru C1 C2 C3 177.8(5) . . . . ?
C1 C2 C3 C4 0.7(10) . . . . ?
C2 C3 C4 C5 0.7(11) . . . . ?
C3 C4 C5 C6 -1.6(10) . . . . ?
C3 C4 C5 C51 177.4(6) . . . . ?
C6 C5 C51 C52 -67.6(9) . . . . ?
C4 C5 C51 C52 113.5(9) . . . . ?
C4 C5 C6 N2 -177.0(5) . . . . ?
C51 C5 C6 N2 4.0(9) . . . . ?
C4 C5 C6 C1 1.2(8) . . . . ?
C51 C5 C6 C1 -177.8(6) . . . . ?
N1 N2 C6 C5 178.6(5) . . . . ?
N1 N2 C6 C1 0.3(6) . . . . ?
C2 C1 C6 C5 0.1(8) . . . . ?
Ru C1 C6 C5 -179.0(4) . . . . ?
C2 C1 C6 N2 178.3(5) . . . . ?
Ru C1 C6 N2 -0.8(6) . . . . ?
N2 N1 C7 C8 3.7(7) . . . . ?
Ru N1 C7 C8 -173.8(4) . . . . ?
N2 N1 C7 C12 -179.8(4) . . . . ?
Ru N1 C7 C12 2.6(5) . . . . ?
C12 C7 C8 C9 1.1(8) . . . . ?
N1 C7 C8 C9 177.2(5) . . . . ?
C7 C8 C9 C10 -0.1(8) . . . . ?
C7 C8 C9 C91 -179.7(6) . . . . ?
C8 C9 C10 C11 -0.1(9) . . . . ?
C91 C9 C10 C11 179.5(6) . . . . ?
C9 C10 C11 C12 -0.7(8) . . . . ?
Ru O1 C12 C7 -4.9(5) . . . . ?
Ru O1 C12 C11 175.2(4) . . . . ?
C8 C7 C12 O1 178.4(5) . . . . ?
N1 C7 C12 O1 1.9(6) . . . . ?
C8 C7 C12 C11 -1.7(7) . . . . ?
N1 C7 C12 C11 -178.3(4) . . . . ?
C10 C11 C12 O1 -178.6(5) . . . . ?
C10 C11 C12 C7 1.5(7) . . . . ?
C131 P1 C111 C112 169.8(4) . . . . ?
C121 P1 C111 C112 64.5(4) . . . . ?
Ru P1 C111 C112 -64.0(4) . . . . ?
C131 P1 C111 C116 -12.3(5) . . . . ?
C121 P1 C111 C116 -117.7(4) . . . . ?
Ru P1 C111 C116 113.9(4) . . . . ?
C116 C111 C112 C113 1.3(7) . . . . ?
P1 C111 C112 C113 179.2(4) . . . . ?
C111 C112 C113 C114 -0.9(8) . . . . ?
C112 C113 C114 C115 0.0(9) . . . . ?
C113 C114 C115 C116 0.5(9) . . . . ?
C114 C115 C116 C111 -0.1(8) . . . . ?
C112 C111 C116 C115 -0.8(7) . . . . ?
P1 C111 C116 C115 -178.7(4) . . . . ?
C131 P1 C121 C122 -130.3(4) . . . . ?
C111 P1 C121 C122 -22.8(5) . . . . ?
Ru P1 C121 C122 105.9(4) . . . . ?
C131 P1 C121 C126 50.5(4) . . . . ?
C111 P1 C121 C126 158.0(4) . . . . ?
Ru P1 C121 C126 -73.3(4) . . . . ?
C126 C121 C122 C123 -2.1(8) . . . . ?
P1 C121 C122 C123 178.7(4) . . . . ?
C121 C122 C123 C124 0.7(8) . . . . ?
C122 C123 C124 C125 0.6(9) . . . . ?
C123 C124 C125 C126 -0.4(9) . . . . ?
C124 C125 C126 C121 -1.2(9) . . . . ?
C122 C121 C126 C125 2.4(8) . . . . ?
P1 C121 C126 C125 -178.3(5) . . . . ?
C111 P1 C131 C136 105.8(4) . . . . ?
C121 P1 C131 C136 -145.3(4) . . . . ?
Ru P1 C131 C136 -21.0(4) . . . . ?
C111 P1 C131 C132 -73.6(4) . . . . ?
C121 P1 C131 C132 35.3(4) . . . . ?
Ru P1 C131 C132 159.7(3) . . . . ?
C136 C131 C132 C133 1.0(7) . . . . ?
P1 C131 C132 C133 -179.6(4) . . . . ?
C131 C132 C133 C134 0.1(8) . . . . ?
C132 C133 C134 C135 -1.1(9) . . . . ?
C133 C134 C135 C136 0.9(8) . . . . ?
C134 C135 C136 C131 0.3(8) . . . . ?
C132 C131 C136 C135 -1.2(7) . . . . ?
P1 C131 C136 C135 179.4(4) . . . . ?
C231 P2 C211 C212 -102.9(4) . . . . ?
C221 P2 C211 C212 149.1(4) . . . . ?
Ru P2 C211 C212 22.9(5) . . . . ?
C231 P2 C211 C216 74.9(4) . . . . ?
C221 P2 C211 C216 -33.2(5) . . . . ?
Ru P2 C211 C216 -159.4(4) . . . . ?
C216 C211 C212 C213 1.0(8) . . . . ?
P2 C211 C212 C213 178.8(4) . . . . ?
C211 C212 C213 C214 -0.1(8) . . . . ?
C212 C213 C214 C215 -0.9(8) . . . . ?
C213 C214 C215 C216 1.0(8) . . . . ?
C214 C215 C216 C211 -0.1(8) . . . . ?
C212 C211 C216 C215 -0.9(8) . . . . ?
P2 C211 C216 C215 -178.7(4) . . . . ?
C231 P2 C221 C222 -173.1(4) . . . . ?
C211 P2 C221 C222 -66.5(4) . . . . ?
Ru P2 C221 C222 58.8(5) . . . . ?
C231 P2 C221 C226 2.7(5) . . . . ?
C211 P2 C221 C226 109.4(5) . . . . ?
Ru P2 C221 C226 -125.3(4) . . . . ?
C226 C221 C222 C223 0.8(8) . . . . ?
P2 C221 C222 C223 176.8(4) . . . . ?
C221 C222 C223 C224 -1.1(8) . . . . ?
C222 C223 C224 C225 1.4(9) . . . . ?
C223 C224 C225 C226 -1.4(9) . . . . ?
C224 C225 C226 C221 1.1(9) . . . . ?
C222 C221 C226 C225 -0.8(8) . . . . ?
P2 C221 C226 C225 -176.6(4) . . . . ?
C211 P2 C231 C236 -166.1(4) . . . . ?
C221 P2 C231 C236 -61.1(4) . . . . ?
Ru P2 C231 C236 68.0(4) . . . . ?
C211 P2 C231 C232 16.7(5) . . . . ?
C221 P2 C231 C232 121.7(4) . . . . ?
Ru P2 C231 C232 -109.2(4) . . . . ?
C236 C231 C232 C233 2.4(7) . . . . ?
P2 C231 C232 C233 179.7(4) . . . . ?
C231 C232 C233 C234 -1.1(8) . . . . ?
C232 C233 C234 C235 -1.1(9) . . . . ?
C233 C234 C235 C236 1.8(8) . . . . ?
C234 C235 C236 C231 -0.3(8) . . . . ?
C232 C231 C236 C235 -1.8(7) . . . . ?
P2 C231 C236 C235 -179.1(4) . . . . ?
